data_4081262
loop_
_publ_author_name
'Chia, Siew-Peng'
'Li, Yongxin'
'So, Cheuk-Wai'

_publ_section_title
;
 Synthesis and Characterization of a 2,6-Diiminophenylgermanium(II)
 Hydroxide, Azide, and Triazaphospole
;
_journal_issue 18
_journal_name_full Organometallics
_journal_page_first 5231
_journal_paper_doi 10.1021/om400411s
_journal_volume 32
_journal_year 2013
_chemical_formula_moiety 'C38 H58 Cl2 Ge N2 O Sn2'
_chemical_formula_sum 'C38 H58 Cl2 Ge N2 O Sn2'
_chemical_formula_weight 939.73
_chemical_name_systematic
; 
 ? 
;
_space_group_IT_number 14
_symmetry_cell_setting monoclinic
_symmetry_space_group_name_Hall '-P 2ybc'
_symmetry_space_group_name_H-M 'P 1 21/c 1'
_atom_sites_solution_hydrogens geom
_atom_sites_solution_primary direct
_atom_sites_solution_secondary difmap
_audit_creation_method SHELXL-97
_cell_angle_alpha 90.00
_cell_angle_beta 77.597(5)
_cell_angle_gamma 90.00
_cell_formula_units_Z 4
_cell_length_a 10.3032(6)
_cell_length_b 19.4736(16)
_cell_length_c 21.6635(17)
_cell_measurement_reflns_used 1040
_cell_measurement_temperature 103(2)
_cell_measurement_theta_max 16.42
_cell_measurement_theta_min 2.64
_cell_volume 4245.1(5)
_computing_cell_refinement 'Bruker SAINT'
_computing_data_collection 'Bruker APEX2'
_computing_data_reduction 'Bruker SAINT'
_computing_molecular_graphics 'Bruker SHELXTL'
_computing_publication_material 'Bruker SHELXTL'
_computing_structure_refinement 'SHELXL-97 (Sheldrick, 2008)'
_computing_structure_solution 'SHELXS-97 (Sheldrick, 2008)'
_diffrn_ambient_temperature 103(2)
_diffrn_measured_fraction_theta_full 0.994
_diffrn_measured_fraction_theta_max 0.994
_diffrn_measurement_device_type 'Bruker APEX-II CCD'
_diffrn_measurement_method '\f and \w scans'
_diffrn_radiation_monochromator graphite
_diffrn_radiation_source 'fine-focus sealed tube'
_diffrn_radiation_type MoK\a
_diffrn_radiation_wavelength 0.71073
_diffrn_reflns_av_R_equivalents 0.2221
_diffrn_reflns_av_sigmaI/netI 0.3389
_diffrn_reflns_limit_h_max 13
_diffrn_reflns_limit_h_min -13
_diffrn_reflns_limit_k_max 25
_diffrn_reflns_limit_k_min -22
_diffrn_reflns_limit_l_max 28
_diffrn_reflns_limit_l_min -25
_diffrn_reflns_number 53188
_diffrn_reflns_theta_full 28.32
_diffrn_reflns_theta_max 28.32
_diffrn_reflns_theta_min 1.93
_exptl_absorpt_coefficient_mu 2.026
_exptl_absorpt_correction_T_max 0.9606
_exptl_absorpt_correction_T_min 0.8547
_exptl_absorpt_correction_type multi-scan
_exptl_absorpt_process_details sadabs
_exptl_crystal_colour orange
_exptl_crystal_density_diffrn 1.470
_exptl_crystal_density_method 'not measured'
_exptl_crystal_description block
_exptl_crystal_F_000 1896
_exptl_crystal_size_max 0.08
_exptl_crystal_size_mid 0.02
_exptl_crystal_size_min 0.02
_refine_diff_density_max 1.203
_refine_diff_density_min -1.539
_refine_diff_density_rms 0.266
_refine_ls_extinction_method none
_refine_ls_goodness_of_fit_ref 0.928
_refine_ls_hydrogen_treatment constr
_refine_ls_matrix_type full
_refine_ls_number_parameters 459
_refine_ls_number_reflns 10517
_refine_ls_number_restraints 76
_refine_ls_restrained_S_all 0.925
_refine_ls_R_factor_all 0.2626
_refine_ls_R_factor_gt 0.0774
_refine_ls_shift/su_max 0.002
_refine_ls_shift/su_mean 0.000
_refine_ls_structure_factor_coef Fsqd
_refine_ls_weighting_details 'calc w=1/[\s^2^(Fo^2^)+(0.1142P)^2^+0.0000P] where P=(Fo^2^+2Fc^2^)/3'
_refine_ls_weighting_scheme calc
_refine_ls_wR_factor_gt 0.1638
_refine_ls_wR_factor_ref 0.2538
_reflns_number_gt 3835
_reflns_number_total 10517
_reflns_threshold_expression >2sigma(I)
_cod_data_source_file om400411s_si_001.cif
_cod_data_source_block scw396
_cod_depositor_comments
;
The following automatic conversions were performed:

'_symmetry_cell_setting' value 'Monoclinic' changed to 'monoclinic'
according to /home/saulius/struct/CIF-dictionaries/cif_core.dic
dictionary named 'cif_core.dic' version 2.4.2 from 2011-04-26.

Automatic conversion script
Id: cif_fix_values 1891 2012-01-12 08:04:46Z andrius 
;
_cod_original_sg_symbol_H-M P2(1)/c
_cod_database_code 4081262

loop_
_symmetry_equiv_pos_as_xyz
'x, y, z'
'-x, y+1/2, -z+1/2'
'-x, -y, -z'
'x, -y-1/2, z-1/2'

loop_
_atom_site_label
_atom_site_type_symbol
_atom_site_fract_x
_atom_site_fract_y
_atom_site_fract_z
_atom_site_U_iso_or_equiv
_atom_site_adp_type
_atom_site_occupancy
_atom_site_symmetry_multiplicity
_atom_site_calc_flag
_atom_site_refinement_flags
_atom_site_disorder_assembly
_atom_site_disorder_group
Ge1 Ge 0.07381(12) 0.52570(7) 0.25262(6) 0.0243(3) Uani 1 1 d . . .
Sn1 Sn 0.29951(8) 0.39096(5) 0.16876(4) 0.0268(3) Uani 1 1 d . . .
Sn2 Sn 0.45607(8) 0.15975(5) 0.15875(5) 0.0330(3) Uani 1 1 d . . .
C1 C 0.1066(10) 0.6063(7) 0.3052(6) 0.023(3) Uani 1 1 d U . .
C2 C 0.0895(11) 0.6009(7) 0.3714(6) 0.027(3) Uani 1 1 d . . .
C3 C 0.0893(11) 0.6605(7) 0.4082(6) 0.031(3) Uani 1 1 d . . .
H3 H 0.0792 0.6570 0.4527 0.038 Uiso 1 1 calc R . .
C4 C 0.1037(12) 0.7242(7) 0.3795(6) 0.031(3) Uani 1 1 d . . .
H4 H 0.1040 0.7642 0.4045 0.038 Uiso 1 1 calc R . .
C5 C 0.1177(11) 0.7303(7) 0.3143(7) 0.032(3) Uani 1 1 d . . .
H5 H 0.1276 0.7742 0.2946 0.038 Uiso 1 1 calc R . .
C6 C 0.1170(10) 0.6698(6) 0.2780(5) 0.017(3) Uani 1 1 d . . .
C7 C 0.1232(11) 0.6736(6) 0.2106(6) 0.024(3) Uani 1 1 d . . .
H7 H 0.1257 0.7163 0.1891 0.029 Uiso 1 1 calc R . .
C8 C 0.1274(11) 0.6144(6) 0.1146(6) 0.024(3) Uani 1 1 d . . .
C9 C 0.0083(11) 0.6029(6) 0.0949(6) 0.029(3) Uani 1 1 d . . .
C10 C -0.1231(10) 0.5938(6) 0.1425(6) 0.029(3) Uani 1 1 d . . .
H10 H -0.1028 0.5951 0.1856 0.034 Uiso 1 1 calc R . .
C11 C -0.2185(12) 0.6550(7) 0.1384(7) 0.041(4) Uani 1 1 d . . .
H11A H -0.1738 0.6983 0.1438 0.061 Uiso 1 1 calc R . .
H11B H -0.2989 0.6506 0.1718 0.061 Uiso 1 1 calc R . .
H11C H -0.2427 0.6546 0.0971 0.061 Uiso 1 1 calc R . .
C12 C -0.1898(12) 0.5250(7) 0.1362(8) 0.046(4) Uani 1 1 d . . .
H12A H -0.2150 0.5227 0.0951 0.069 Uiso 1 1 calc R . .
H12B H -0.2694 0.5204 0.1701 0.069 Uiso 1 1 calc R . .
H12C H -0.1278 0.4876 0.1393 0.069 Uiso 1 1 calc R . .
C13 C 0.0111(13) 0.6005(7) 0.0306(6) 0.036(4) Uani 1 1 d . . .
H13 H -0.0686 0.5935 0.0161 0.043 Uiso 1 1 calc R . .
C14 C 0.1314(14) 0.6084(7) -0.0121(6) 0.035(3) Uani 1 1 d . . .
H14 H 0.1335 0.6060 -0.0562 0.042 Uiso 1 1 calc R . .
C15 C 0.2483(12) 0.6197(8) 0.0080(7) 0.044(4) Uani 1 1 d . . .
H15 H 0.3285 0.6277 -0.0222 0.053 Uiso 1 1 calc R . .
C16 C 0.2495(11) 0.6193(7) 0.0714(6) 0.027(3) Uani 1 1 d . . .
C17 C 0.3800(12) 0.6270(8) 0.0938(7) 0.043(4) Uani 1 1 d . . .
H17 H 0.3630 0.6096 0.1383 0.052 Uiso 1 1 calc R . .
C18 C 0.4258(13) 0.6991(7) 0.0955(8) 0.044(4) Uani 1 1 d . . .
H18A H 0.4474 0.7176 0.0525 0.065 Uiso 1 1 calc R . .
H18B H 0.5051 0.7005 0.1136 0.065 Uiso 1 1 calc R . .
H18C H 0.3552 0.7268 0.1215 0.065 Uiso 1 1 calc R . .
C19 C 0.4890(12) 0.5816(8) 0.0551(8) 0.050(4) Uani 1 1 d . . .
H19A H 0.5157 0.6000 0.0121 0.075 Uiso 1 1 calc R . .
H19B H 0.4552 0.5348 0.0533 0.075 Uiso 1 1 calc R . .
H19C H 0.5659 0.5810 0.0749 0.075 Uiso 1 1 calc R . .
C20 C 0.0616(11) 0.5329(7) 0.3977(6) 0.027(3) Uani 1 1 d . A .
H20 H 0.0446 0.5267 0.4422 0.032 Uiso 1 1 calc R . .
C21 C 0.0213(11) 0.4138(6) 0.3886(6) 0.023(3) Uani 1 1 d . A .
C22 C 0.1165(11) 0.3731(7) 0.4105(6) 0.026(3) Uani 1 1 d D . .
C23 C 0.2542(17) 0.4014(17) 0.4137(15) 0.034(6) Uani 0.50(4) 1 d PDU A 1
H23 H 0.2548 0.4522 0.4069 0.041 Uiso 0.50(4) 1 calc PR A 1
C24 C 0.290(3) 0.387(2) 0.4769(13) 0.043(8) Uani 0.50(4) 1 d PDU A 1
H24A H 0.2814 0.3374 0.4860 0.064 Uiso 0.50(4) 1 calc PR A 1
H24B H 0.2307 0.4123 0.5104 0.064 Uiso 0.50(4) 1 calc PR A 1
H24C H 0.3824 0.4009 0.4752 0.064 Uiso 0.50(4) 1 calc PR A 1
C25 C 0.362(3) 0.368(2) 0.3609(14) 0.037(8) Uani 0.50(4) 1 d PDU A 1
H25A H 0.4500 0.3817 0.3661 0.055 Uiso 0.50(4) 1 calc PR A 1
H25B H 0.3488 0.3832 0.3195 0.055 Uiso 0.50(4) 1 calc PR A 1
H25C H 0.3534 0.3179 0.3637 0.055 Uiso 0.50(4) 1 calc PR A 1
C23A C 0.2600(18) 0.3983(18) 0.4049(14) 0.036(6) Uani 0.50(4) 1 d PDU A 2
H23A H 0.2807 0.4341 0.3711 0.044 Uiso 0.50(4) 1 calc PR A 2
C24A C 0.276(3) 0.4291(19) 0.4675(13) 0.030(7) Uani 0.50(4) 1 d PDU A 2
H24D H 0.2188 0.4695 0.4774 0.045 Uiso 0.50(4) 1 calc PR A 2
H24E H 0.3690 0.4426 0.4642 0.045 Uiso 0.50(4) 1 calc PR A 2
H24F H 0.2512 0.3949 0.5011 0.045 Uiso 0.50(4) 1 calc PR A 2
C25A C 0.358(3) 0.3373(18) 0.387(2) 0.050(9) Uani 0.50(4) 1 d PDU A 2
H25D H 0.4402 0.3536 0.3598 0.075 Uiso 0.50(4) 1 calc PR A 2
H25E H 0.3173 0.3020 0.3654 0.075 Uiso 0.50(4) 1 calc PR A 2
H25F H 0.3779 0.3178 0.4260 0.075 Uiso 0.50(4) 1 calc PR A 2
C26 C 0.0733(13) 0.3097(7) 0.4332(6) 0.032(3) Uani 1 1 d . A .
H26 H 0.1335 0.2810 0.4488 0.039 Uiso 1 1 calc R . .
C27 C -0.0533(12) 0.2853(7) 0.4348(6) 0.028(3) Uani 1 1 d . . .
H27 H -0.0794 0.2411 0.4515 0.034 Uiso 1 1 calc R A .
C28 C -0.1407(11) 0.3261(6) 0.4116(6) 0.022(3) Uani 1 1 d . A .
H28 H -0.2271 0.3087 0.4120 0.027 Uiso 1 1 calc R . .
C29 C -0.1097(11) 0.3893(7) 0.3884(6) 0.026(3) Uani 1 1 d . . .
C30 C -0.2077(11) 0.4307(7) 0.3611(6) 0.030(3) Uani 1 1 d . A .
H30 H -0.1647 0.4758 0.3473 0.036 Uiso 1 1 calc R . .
C31 C -0.2406(13) 0.3964(8) 0.3024(7) 0.043(4) Uani 1 1 d . . .
H31A H -0.1583 0.3888 0.2708 0.065 Uiso 1 1 calc R A .
H31B H -0.2999 0.4262 0.2847 0.065 Uiso 1 1 calc R . .
H31C H -0.2844 0.3522 0.3144 0.065 Uiso 1 1 calc R . .
C32 C -0.3302(12) 0.4457(8) 0.4117(6) 0.042(4) Uani 1 1 d . . .
H32A H -0.3805 0.4031 0.4231 0.063 Uiso 1 1 calc R A .
H32B H -0.3858 0.4792 0.3957 0.063 Uiso 1 1 calc R . .
H32C H -0.3036 0.4644 0.4491 0.063 Uiso 1 1 calc R . .
C33 C 0.2006(12) 0.4271(7) 0.0980(6) 0.034(3) Uani 1 1 d . . .
H33A H 0.2666 0.4391 0.0598 0.051 Uiso 1 1 calc R . .
H33B H 0.1476 0.4677 0.1137 0.051 Uiso 1 1 calc R . .
H33C H 0.1421 0.3910 0.0881 0.051 Uiso 1 1 calc R . .
C34 C 0.1740(12) 0.3275(6) 0.2374(6) 0.035(3) Uani 1 1 d . . .
H34A H 0.2286 0.3014 0.2611 0.053 Uiso 1 1 calc R . .
H34B H 0.1247 0.2956 0.2160 0.053 Uiso 1 1 calc R . .
H34C H 0.1112 0.3565 0.2667 0.053 Uiso 1 1 calc R . .
C35 C 0.5023(11) 0.4126(7) 0.1686(6) 0.034(3) Uani 1 1 d . . .
H35A H 0.5598 0.3856 0.1354 0.051 Uiso 1 1 calc R . .
H35B H 0.5209 0.4005 0.2098 0.051 Uiso 1 1 calc R . .
H35C H 0.5196 0.4616 0.1605 0.051 Uiso 1 1 calc R . .
C36 C 0.2491(11) 0.1331(7) 0.1756(6) 0.035(3) Uani 1 1 d . . .
H36A H 0.2105 0.1514 0.1414 0.053 Uiso 1 1 calc R . .
H36B H 0.2026 0.1528 0.2159 0.053 Uiso 1 1 calc R . .
H36C H 0.2397 0.0830 0.1770 0.053 Uiso 1 1 calc R . .
C37 C 0.5228(12) 0.2271(7) 0.2234(6) 0.041(4) Uani 1 1 d . . .
H37A H 0.5870 0.2599 0.1998 0.061 Uiso 1 1 calc R . .
H37B H 0.5653 0.2002 0.2518 0.061 Uiso 1 1 calc R . .
H37C H 0.4467 0.2521 0.2483 0.061 Uiso 1 1 calc R . .
C38 C 0.5758(14) 0.1415(8) 0.0681(7) 0.055(5) Uani 1 1 d . . .
H38A H 0.6363 0.1804 0.0558 0.082 Uiso 1 1 calc R . .
H38B H 0.5191 0.1362 0.0375 0.082 Uiso 1 1 calc R . .
H38C H 0.6276 0.0995 0.0691 0.082 Uiso 1 1 calc R . .
Cl1 Cl 0.3786(3) 0.27940(14) 0.09534(14) 0.0217(7) Uani 1 1 d . . .
Cl2 Cl 0.5243(3) 0.05011(16) 0.20800(16) 0.0308(8) Uani 1 1 d . . .
N1 N 0.1249(8) 0.6161(5) 0.1815(5) 0.022(2) Uani 1 1 d . . .
N2 N 0.0595(8) 0.4816(5) 0.3619(5) 0.026(3) Uani 1 1 d . . .
O1 O 0.2478(7) 0.4882(4) 0.2268(4) 0.030(2) Uani 1 1 d . . .
H1O H 0.2253 0.4624 0.2596 0.045 Uiso 1 1 d R . .

loop_
_atom_site_aniso_label
_atom_site_aniso_U_11
_atom_site_aniso_U_22
_atom_site_aniso_U_33
_atom_site_aniso_U_23
_atom_site_aniso_U_13
_atom_site_aniso_U_12
Ge1 0.0177(6) 0.0274(8) 0.0289(8) -0.0046(6) -0.0075(6) -0.0004(5)
Sn1 0.0196(4) 0.0326(6) 0.0283(5) -0.0022(4) -0.0057(4) -0.0008(4)
Sn2 0.0216(5) 0.0409(6) 0.0375(6) 0.0008(5) -0.0086(4) -0.0017(4)
C1 0.007(5) 0.035(8) 0.022(7) -0.008(6) 0.005(5) 0.002(5)
C2 0.014(6) 0.036(9) 0.030(8) 0.002(7) -0.001(5) -0.003(5)
C3 0.030(7) 0.036(9) 0.030(8) 0.001(7) -0.013(6) 0.003(6)
C4 0.046(8) 0.019(8) 0.029(9) -0.010(7) -0.008(7) 0.001(6)
C5 0.028(7) 0.023(8) 0.041(9) -0.005(7) -0.002(6) -0.006(5)
C6 0.020(6) 0.024(8) 0.006(6) -0.001(6) -0.002(5) 0.001(5)
C7 0.027(7) 0.009(7) 0.034(8) -0.001(6) -0.002(6) -0.010(5)
C8 0.022(6) 0.025(8) 0.026(8) 0.006(6) -0.010(5) -0.006(5)
C9 0.021(6) 0.025(8) 0.045(9) 0.003(7) -0.015(6) 0.005(5)
C10 0.014(6) 0.037(9) 0.039(8) -0.003(7) -0.014(6) -0.006(5)
C11 0.018(6) 0.040(9) 0.067(11) -0.009(8) -0.015(7) 0.004(6)
C12 0.020(7) 0.046(10) 0.079(12) -0.001(9) -0.024(7) -0.006(6)
C13 0.047(8) 0.036(9) 0.033(9) -0.005(7) -0.028(7) 0.004(7)
C14 0.054(9) 0.035(9) 0.015(7) -0.008(7) -0.006(7) 0.019(7)
C15 0.021(7) 0.062(11) 0.045(10) 0.009(8) 0.001(7) 0.018(7)
C16 0.019(6) 0.040(9) 0.020(8) 0.004(6) 0.002(5) 0.005(5)
C17 0.024(7) 0.069(12) 0.036(9) -0.005(8) -0.006(6) 0.015(7)
C18 0.035(8) 0.038(10) 0.065(11) -0.005(8) -0.026(8) 0.005(7)
C19 0.015(7) 0.052(10) 0.083(12) 0.001(9) -0.011(7) 0.005(6)
C20 0.026(7) 0.034(9) 0.019(7) -0.017(7) -0.004(6) 0.006(6)
C21 0.026(6) 0.022(8) 0.018(7) 0.000(6) 0.001(5) -0.004(5)
C22 0.020(6) 0.028(8) 0.031(8) 0.001(6) -0.007(6) -0.003(5)
C23 0.015(10) 0.044(12) 0.048(13) 0.002(11) -0.017(10) 0.009(10)
C24 0.040(14) 0.054(19) 0.040(15) -0.005(16) -0.021(12) -0.002(15)
C25 0.007(11) 0.054(19) 0.049(17) -0.002(14) -0.004(12) -0.005(13)
C23A 0.017(10) 0.049(12) 0.050(13) 0.004(11) -0.021(10) 0.008(10)
C24A 0.030(12) 0.038(18) 0.025(14) -0.013(14) -0.012(10) 0.021(13)
C25A 0.014(12) 0.053(19) 0.08(2) -0.009(16) 0.001(15) -0.003(14)
C26 0.047(8) 0.027(9) 0.028(8) -0.007(7) -0.020(7) 0.010(6)
C27 0.043(8) 0.021(8) 0.021(7) 0.001(6) -0.006(6) 0.000(6)
C28 0.021(6) 0.020(8) 0.025(8) -0.005(6) -0.001(5) -0.007(5)
C29 0.017(6) 0.037(9) 0.026(7) -0.008(7) -0.007(5) 0.006(6)
C30 0.017(6) 0.039(9) 0.035(8) -0.001(7) -0.010(6) 0.004(5)
C31 0.039(8) 0.048(10) 0.047(10) -0.004(8) -0.015(7) -0.001(7)
C32 0.026(7) 0.061(11) 0.037(9) 0.003(8) -0.003(6) 0.003(7)
C33 0.043(8) 0.027(8) 0.037(9) -0.002(7) -0.019(7) -0.002(6)
C34 0.042(8) 0.019(8) 0.044(10) -0.005(7) -0.010(7) -0.004(6)
C35 0.016(6) 0.039(9) 0.044(9) -0.006(7) 0.001(6) 0.000(5)
C36 0.020(6) 0.048(9) 0.035(9) -0.003(7) -0.002(6) 0.001(6)
C37 0.032(8) 0.053(10) 0.036(9) -0.019(8) -0.005(7) 0.008(7)
C38 0.043(9) 0.069(12) 0.050(11) -0.013(9) -0.006(8) 0.029(8)
Cl1 0.0256(15) 0.0126(16) 0.0252(18) 0.0000(13) -0.0018(13) 0.0063(12)
Cl2 0.0227(15) 0.0226(18) 0.054(2) 0.0157(16) -0.0244(15) -0.0005(12)
N1 0.012(5) 0.030(7) 0.024(6) 0.009(5) -0.004(4) 0.004(4)
N2 0.014(5) 0.038(7) 0.027(6) -0.005(6) -0.009(4) 0.006(4)
O1 0.025(4) 0.037(6) 0.025(5) -0.001(4) 0.000(4) 0.010(4)

loop_
_atom_type_symbol
_atom_type_description
_atom_type_scat_dispersion_real
_atom_type_scat_dispersion_imag
_atom_type_scat_source
C C 0.0033 0.0016 'International Tables Vol C Tables 4.2.6.8 and 6.1.1.4'
H H 0.0000 0.0000 'International Tables Vol C Tables 4.2.6.8 and 6.1.1.4'
N N 0.0061 0.0033 'International Tables Vol C Tables 4.2.6.8 and 6.1.1.4'
O O 0.0106 0.0060 'International Tables Vol C Tables 4.2.6.8 and 6.1.1.4'
Ge Ge 0.1547 1.8001 'International Tables Vol C Tables 4.2.6.8 and 6.1.1.4'
Cl Cl 0.1484 0.1585 'International Tables Vol C Tables 4.2.6.8 and 6.1.1.4'
Sn Sn -0.6537 1.4246 'International Tables Vol C Tables 4.2.6.8 and 6.1.1.4'

loop_
_geom_angle_atom_site_label_1
_geom_angle_atom_site_label_2
_geom_angle_atom_site_label_3
_geom_angle
O1 Ge1 C1 101.7(4)
O1 Ge1 N1 91.8(3)
C1 Ge1 N1 75.1(4)
O1 Ge1 H1O 25.1
C1 Ge1 H1O 102.0
N1 Ge1 H1O 116.3
C35 Sn1 C33 123.6(5)
C35 Sn1 C34 124.1(5)
C33 Sn1 C34 112.2(5)
C35 Sn1 O1 87.1(4)
C33 Sn1 O1 91.8(4)
C34 Sn1 O1 93.5(4)
C35 Sn1 Cl1 89.2(4)
C33 Sn1 Cl1 88.4(4)
C34 Sn1 Cl1 90.3(4)
O1 Sn1 Cl1 175.7(2)
C38 Sn2 C37 120.4(6)
C38 Sn2 C36 118.5(6)
C37 Sn2 C36 119.0(5)
C38 Sn2 Cl2 95.1(4)
C37 Sn2 Cl2 94.8(4)
C36 Sn2 Cl2 94.6(4)
C6 C1 C2 119.2(11)
C6 C1 Ge1 118.1(9)
C2 C1 Ge1 121.2(9)
C3 C2 C1 119.9(12)
C3 C2 C20 123.7(12)
C1 C2 C20 116.1(12)
C4 C3 C2 119.9(12)
C4 C3 H3 120.0
C2 C3 H3 120.0
C3 C4 C5 120.8(12)
C3 C4 H4 119.6
C5 C4 H4 119.6
C4 C5 C6 118.6(12)
C4 C5 H5 120.7
C6 C5 H5 120.7
C1 C6 C5 121.6(11)
C1 C6 C7 117.6(11)
C5 C6 C7 120.8(11)
N1 C7 C6 116.4(11)
N1 C7 H7 121.8
C6 C7 H7 121.8
C16 C8 C9 121.8(12)
C16 C8 N1 119.2(9)
C9 C8 N1 118.8(10)
C13 C9 C8 118.7(12)
C13 C9 C10 119.9(11)
C8 C9 C10 121.4(12)
C12 C10 C9 113.0(11)
C12 C10 C11 111.4(9)
C9 C10 C11 110.6(11)
C12 C10 H10 107.2
C9 C10 H10 107.2
C11 C10 H10 107.2
C10 C11 H11A 109.5
C10 C11 H11B 109.5
H11A C11 H11B 109.5
C10 C11 H11C 109.5
H11A C11 H11C 109.5
H11B C11 H11C 109.5
C10 C12 H12A 109.5
C10 C12 H12B 109.5
H12A C12 H12B 109.5
C10 C12 H12C 109.5
H12A C12 H12C 109.5
H12B C12 H12C 109.5
C9 C13 C14 119.3(12)
C9 C13 H13 120.4
C14 C13 H13 120.4
C15 C14 C13 121.3(12)
C15 C14 H14 119.3
C13 C14 H14 119.3
C16 C15 C14 120.6(12)
C16 C15 H15 119.7
C14 C15 H15 119.7
C15 C16 C8 117.9(11)
C15 C16 C17 120.8(11)
C8 C16 C17 121.3(11)
C18 C17 C19 111.1(12)
C18 C17 C16 114.0(11)
C19 C17 C16 111.1(11)
C18 C17 H17 106.7
C19 C17 H17 106.7
C16 C17 H17 106.7
C17 C18 H18A 109.5
C17 C18 H18B 109.5
H18A C18 H18B 109.5
C17 C18 H18C 109.5
H18A C18 H18C 109.5
H18B C18 H18C 109.5
C17 C19 H19A 109.5
C17 C19 H19B 109.5
H19A C19 H19B 109.5
C17 C19 H19C 109.5
H19A C19 H19C 109.5
H19B C19 H19C 109.5
N2 C20 C2 120.6(12)
N2 C20 H20 119.7
C2 C20 H20 119.7
C22 C21 C29 122.3(11)
C22 C21 N2 119.3(10)
C29 C21 N2 118.3(10)
C26 C22 C21 115.4(11)
C26 C22 C23 122.6(17)
C21 C22 C23 121.7(17)
C26 C22 C23A 123.3(17)
C21 C22 C23A 121.2(17)
C23 C22 C23A 7.3(18)
C24 C23 C22 112(2)
C24 C23 C25 108(2)
C22 C23 C25 110(2)
C24 C23 H23 108.9
C22 C23 H23 108.9
C25 C23 H23 108.9
C24A C23A C22 110(2)
C24A C23A C25A 109(2)
C22 C23A C25A 110(2)
C24A C23A H23A 109.3
C22 C23A H23A 109.3
C25A C23A H23A 109.3
C23A C24A H24D 109.5
C23A C24A H24E 109.5
H24D C24A H24E 109.5
C23A C24A H24F 109.5
H24D C24A H24F 109.5
H24E C24A H24F 109.5
C23A C25A H25D 109.5
C23A C25A H25E 109.5
H25D C25A H25E 109.5
C23A C25A H25F 109.5
H25D C25A H25F 109.5
H25E C25A H25F 109.5
C22 C26 C27 123.5(12)
C22 C26 H26 118.2
C27 C26 H26 118.2
C28 C27 C26 118.7(12)
C28 C27 H27 120.6
C26 C27 H27 120.6
C29 C28 C27 123.0(11)
C29 C28 H28 118.5
C27 C28 H28 118.5
C28 C29 C21 116.9(11)
C28 C29 C30 120.8(11)
C21 C29 C30 122.3(12)
C29 C30 C32 110.1(11)
C29 C30 C31 112.1(11)
C32 C30 C31 112.7(10)
C29 C30 H30 107.2
C32 C30 H30 107.2
C31 C30 H30 107.2
C30 C31 H31A 109.5
C30 C31 H31B 109.5
H31A C31 H31B 109.5
C30 C31 H31C 109.5
H31A C31 H31C 109.5
H31B C31 H31C 109.5
C30 C32 H32A 109.5
C30 C32 H32B 109.5
H32A C32 H32B 109.5
C30 C32 H32C 109.5
H32A C32 H32C 109.5
H32B C32 H32C 109.5
Sn1 C33 H33A 109.5
Sn1 C33 H33B 109.5
H33A C33 H33B 109.5
Sn1 C33 H33C 109.5
H33A C33 H33C 109.5
H33B C33 H33C 109.5
Sn1 C34 H34A 109.5
Sn1 C34 H34B 109.5
H34A C34 H34B 109.5
Sn1 C34 H34C 109.5
H34A C34 H34C 109.5
H34B C34 H34C 109.5
Sn1 C35 H35A 109.5
Sn1 C35 H35B 109.5
H35A C35 H35B 109.5
Sn1 C35 H35C 109.5
H35A C35 H35C 109.5
H35B C35 H35C 109.5
Sn2 C36 H36A 109.5
Sn2 C36 H36B 109.5
H36A C36 H36B 109.5
Sn2 C36 H36C 109.5
H36A C36 H36C 109.5
H36B C36 H36C 109.5
Sn2 C37 H37A 109.5
Sn2 C37 H37B 109.5
H37A C37 H37B 109.5
Sn2 C37 H37C 109.5
H37A C37 H37C 109.5
H37B C37 H37C 109.5
Sn2 C38 H38A 109.5
Sn2 C38 H38B 109.5
H38A C38 H38B 109.5
Sn2 C38 H38C 109.5
H38A C38 H38C 109.5
H38B C38 H38C 109.5
C7 N1 C8 120.6(10)
C7 N1 Ge1 110.9(8)
C8 N1 Ge1 126.9(8)
C20 N2 C21 120.6(11)
Ge1 O1 Sn1 125.2(4)
Ge1 O1 H1O 84.9
Sn1 O1 H1O 87.8

loop_
_geom_bond_atom_site_label_1
_geom_bond_atom_site_label_2
_geom_bond_distance
Ge1 O1 1.906(7)
Ge1 C1 2.010(12)
Ge1 N1 2.325(10)
Ge1 H1O 2.0195
Sn1 C35 2.131(11)
Sn1 C33 2.134(12)
Sn1 C34 2.141(13)
Sn1 O1 2.272(8)
Sn1 Cl1 2.712(3)
Sn2 C38 2.112(14)
Sn2 C37 2.138(13)
Sn2 C36 2.149(11)
Sn2 Cl2 2.552(3)
C1 C6 1.364(16)
C1 C2 1.411(17)
C2 C3 1.408(18)
C2 C20 1.446(18)
C3 C4 1.379(18)
C3 H3 0.9500
C4 C5 1.394(18)
C4 H4 0.9500
C5 C6 1.418(16)
C5 H5 0.9500
C6 C7 1.450(16)
C7 N1 1.282(14)
C7 H7 0.9500
C8 C16 1.400(16)
C8 C9 1.401(15)
C8 N1 1.444(15)
C9 C13 1.388(18)
C9 C10 1.527(17)
C10 C12 1.526(17)
C10 C11 1.559(17)
C10 H10 1.0000
C11 H11A 0.9800
C11 H11B 0.9800
C11 H11C 0.9800
C12 H12A 0.9800
C12 H12B 0.9800
C12 H12C 0.9800
C13 C14 1.388(18)
C13 H13 0.9500
C14 C15 1.385(18)
C14 H14 0.9500
C15 C16 1.376(18)
C15 H15 0.9500
C16 C17 1.532(17)
C17 C18 1.484(19)
C17 C19 1.532(18)
C17 H17 1.0000
C18 H18A 0.9800
C18 H18B 0.9800
C18 H18C 0.9800
C19 H19A 0.9800
C19 H19B 0.9800
C19 H19C 0.9800
C20 N2 1.268(15)
C20 H20 0.9500
C21 C22 1.419(16)
C21 C29 1.432(15)
C21 N2 1.461(15)
C22 C26 1.368(17)
C22 C23 1.538(19)
C22 C23A 1.538(19)
C23 C24 1.52(3)
C23 C25 1.55(2)
C23 H23 1.0000
C24 H24A 0.9800
C24 H24B 0.9800
C24 H24C 0.9800
C25 H25A 0.9800
C25 H25B 0.9800
C25 H25C 0.9800
C23A C24A 1.52(2)
C23A C25A 1.55(3)
C23A H23A 1.0000
C24A H24D 0.9800
C24A H24E 0.9800
C24A H24F 0.9800
C25A H25D 0.9800
C25A H25E 0.9800
C25A H25F 0.9800
C26 C27 1.383(17)
C26 H26 0.9500
C27 C28 1.374(16)
C27 H27 0.9500
C28 C29 1.343(16)
C28 H28 0.9500
C29 C30 1.508(16)
C30 C32 1.511(16)
C30 C31 1.538(17)
C30 H30 1.0000
C31 H31A 0.9800
C31 H31B 0.9800
C31 H31C 0.9800
C32 H32A 0.9800
C32 H32B 0.9800
C32 H32C 0.9800
C33 H33A 0.9800
C33 H33B 0.9800
C33 H33C 0.9800
C34 H34A 0.9800
C34 H34B 0.9800
C34 H34C 0.9800
C35 H35A 0.9800
C35 H35B 0.9800
C35 H35C 0.9800
C36 H36A 0.9800
C36 H36B 0.9800
C36 H36C 0.9800
C37 H37A 0.9800
C37 H37B 0.9800
C37 H37C 0.9800
C38 H38A 0.9800
C38 H38B 0.9800
C38 H38C 0.9800
O1 H1O 0.8598
